data_7716531
loop_
_publ_author_name
'Chen, Luyao'
'Hu, Wei'
'Lei, Caijin'
'Zhu, Teng'
'Li, Chengchuang'
'Tang, Jie'
'Cheng, Guangbin'
'Xiao, Chuan'
'Yang, Hongwei'

_publ_section_title
;
 Advanced tetracyclic heat-resistant energetic materials based on
 bis(4-nitropyrazole) bridged 1,2,4-triazole.
;
_journal_issue 30
_journal_name_full 'Dalton transactions (Cambridge, England : 2003)'
_journal_page_first 12641
_journal_page_last 12648
_journal_paper_doi 10.1039/d4dt01627k
_journal_volume 53
_journal_year 2024
_chemical_formula_moiety '2(Cl O4), C10 H12 N16 O4, 3(H2 O)'
_chemical_formula_sum 'C10 H18 Cl2 N16 O15'
_chemical_formula_weight 673.30
_space_group_crystal_system triclinic
_space_group_IT_number 2
_space_group_name_Hall '-P 1'
_space_group_name_H-M_alt 'P -1'
_atom_sites_solution_hydrogens mixed
_atom_sites_solution_primary dual
_audit_creation_date 2022-08-05
_audit_creation_method
;
Olex2 1.2
(compiled 2018.05.29 svn.r3508 for OlexSys, GUI svn.r5506)
;
_audit_update_record
;
2023-11-09 deposited with the CCDC.	2024-07-02 downloaded from the CCDC.
;
_cell_angle_alpha 100.454(2)
_cell_angle_beta 98.960(2)
_cell_angle_gamma 93.903(2)
_cell_formula_units_Z 2
_cell_length_a 6.4237(4)
_cell_length_b 11.3648(8)
_cell_length_c 17.0298(12)
_cell_measurement_reflns_used 2520
_cell_measurement_temperature 170
_cell_measurement_theta_max 26.261
_cell_measurement_theta_min 2.400
_cell_volume 1201.74(14)
_computing_cell_refinement 'SAINT V8.40A (?, 2016)'
_computing_data_reduction 'SAINT V8.40A (?, 2016)'
_computing_molecular_graphics 'Olex2 (Dolomanov et al., 2009)'
_computing_publication_material 'Olex2 (Dolomanov et al., 2009)'
_computing_structure_refinement 'ShelXL (Sheldrick, 2015)'
_computing_structure_solution 'ShelXT (Sheldrick, 2015)'
_diffrn_ambient_temperature 170
_diffrn_measured_fraction_theta_full 0.996
_diffrn_measured_fraction_theta_max 0.990
_diffrn_measurement_device_type 'Bruker D8 VENTURE'
_diffrn_measurement_method '\f and \w scans'
_diffrn_radiation_type MoK\a
_diffrn_radiation_wavelength 0.71073
_diffrn_reflns_av_R_equivalents 0.0593
_diffrn_reflns_av_unetI/netI 0.0781
_diffrn_reflns_Laue_measured_fraction_full 0.996
_diffrn_reflns_Laue_measured_fraction_max 0.990
_diffrn_reflns_limit_h_max 8
_diffrn_reflns_limit_h_min -7
_diffrn_reflns_limit_k_max 14
_diffrn_reflns_limit_k_min -14
_diffrn_reflns_limit_l_max 21
_diffrn_reflns_limit_l_min -21
_diffrn_reflns_number 13836
_diffrn_reflns_point_group_measured_fraction_full 0.996
_diffrn_reflns_point_group_measured_fraction_max 0.990
_diffrn_reflns_theta_full 25.242
_diffrn_reflns_theta_max 26.460
_diffrn_reflns_theta_min 1.999
_diffrn_standards_number 0
_exptl_absorpt_coefficient_mu 0.380
_exptl_absorpt_correction_T_max 0.7454
_exptl_absorpt_correction_T_min 0.6891
_exptl_absorpt_correction_type multi-scan
_exptl_absorpt_process_details
'SADABS-2016/2 (Bruker,2016/2) was used for absorption correction. wR2(int) was 0.0973 before and 0.0576 after correction. The Ratio of minimum to maximum transmission is 0.9245. The \l/2 correction factor is Not present.'
_exptl_crystal_colour colourless
_exptl_crystal_colour_primary colourless
_exptl_crystal_density_diffrn 1.861
_exptl_crystal_description block
_exptl_crystal_F_000 688
_exptl_crystal_size_max 0.12
_exptl_crystal_size_mid 0.08
_exptl_crystal_size_min 0.05
_refine_diff_density_max 0.850
_refine_diff_density_min -0.746
_refine_diff_density_rms 0.104
_refine_ls_extinction_method none
_refine_ls_goodness_of_fit_ref 1.027
_refine_ls_hydrogen_treatment mixed
_refine_ls_matrix_type full
_refine_ls_number_parameters 427
_refine_ls_number_reflns 4909
_refine_ls_number_restraints 9
_refine_ls_restrained_S_all 1.026
_refine_ls_R_factor_all 0.1375
_refine_ls_R_factor_gt 0.0847
_refine_ls_shift/su_max 0.010
_refine_ls_shift/su_mean 0.000
_refine_ls_structure_factor_coef Fsqd
_refine_ls_weighting_details 'w=1/[\s^2^(Fo^2^)+(0.0916P)^2^+5.2254P] where P=(Fo^2^+2Fc^2^)/3'
_refine_ls_weighting_scheme calc
_refine_ls_wR_factor_gt 0.1985
_refine_ls_wR_factor_ref 0.2377
_reflns_Friedel_coverage 0.000
_reflns_number_gt 3101
_reflns_number_total 4909
_reflns_threshold_expression 'I > 2\s(I)'
_cod_data_source_file d4dt01627k2.cif
_cod_data_source_block mo_2022853_0m
_cod_depositor_comments 'Adding full bibliography for 7716530--7716531.cif.'
_cod_database_code 7716531
_shelx_shelxl_version_number 2018/3
_shelx_space_group_comment
;
The symmetry employed for this shelxl refinement is uniquely defined
by the following loop, which should always be used as a source of
symmetry information in preference to the above space-group names.
They are only intended as comments.
;
_shelx_estimated_absorpt_t_max 0.981
_shelx_estimated_absorpt_t_min 0.956
_olex2_refinement_description
;
1. Fixed Uiso
 At 1.2 times of:
  All N(H) groups, All N(H,H) groups
 At 1.5 times of:
  All O(H) groups, All O(H,H) groups
2. Restrained distances
 N10-H10
 0.87 with sigma of 0.02
 N3-H3A = N3-H3B
 0.87 with sigma of 0.02
 O10-H10B = O11-H11B
 0.87 with sigma of 0.02
 H11A-H11B
 1.46 with sigma of 0.02
 H10A-H14
 2.15 with sigma of 0.02
 H14-H10A
 2.2 with sigma of 0.02
 H10B-H11B
 2.2 with sigma of 0.02
3. Others
 Fixed Sof: O12(0.5) O16(0.5)
4.a Free rotating group:
 O11(H11A), O10(H10A), O9(H9A,H9B)
4.b Rotating group:
 N16(H16A,H16B)
4.c Aromatic/amide H refined with riding coordinates:
 N7(H7), N4(H4), N14(H14)
4.d X=CH2 refined with riding coordinates:
 N1(H1A,H1B), N15(H15A,H15B)
;
_olex2_submission_special_instructions 'No special instructions were received'

loop_
_space_group_symop_operation_xyz
'x, y, z'
'-x, -y, -z'

loop_
_atom_site_label
_atom_site_type_symbol
_atom_site_fract_x
_atom_site_fract_y
_atom_site_fract_z
_atom_site_U_iso_or_equiv
_atom_site_adp_type
_atom_site_occupancy
_atom_site_site_symmetry_order
_atom_site_calc_flag
_atom_site_refinement_flags_posn
_atom_site_refinement_flags_adp
_atom_site_refinement_flags_occupancy
_atom_site_disorder_assembly
_atom_site_disorder_group
Cl2 Cl 0.0589(2) 0.02716(14) 0.14745(13) 0.0544(5) Uani 1 1 d . . . . .
Cl1 Cl 0.7028(3) 0.54645(16) 0.39922(10) 0.0491(5) Uani 1 1 d . . . . .
O5 O 0.2450(7) 0.4481(3) 0.9558(2) 0.0374(10) Uani 1 1 d . . . . .
O8 O 0.8016(7) 0.3486(4) 0.7273(2) 0.0415(10) Uani 1 1 d . . . . .
N2 N 0.0998(6) 0.3205(4) 1.0891(2) 0.0208(9) Uani 1 1 d . . . . .
O7 O 0.7732(7) 0.3506(4) 0.8530(2) 0.0424(11) Uani 1 1 d . . . . .
N7 N 0.4983(7) 0.0908(4) 0.9379(2) 0.0239(9) Uani 1 1 d . . . . .
H7 H 0.548045 0.021189 0.924041 0.029 Uiso 1 1 calc R . . . .
N5 N 0.4349(6) 0.3538(4) 1.1497(2) 0.0230(9) Uani 1 1 d . . . . .
N4 N 0.3001(6) 0.3964(4) 1.2009(2) 0.0252(10) Uani 1 1 d . . . . .
H4 H 0.342983 0.432453 1.251757 0.030 Uiso 1 1 calc R . . . .
N6 N 0.4477(6) 0.1342(4) 1.0106(2) 0.0230(9) Uani 1 1 d . . . . .
N8 N 0.3112(7) 0.3725(4) 0.9069(3) 0.0297(10) Uani 1 1 d . . . . .
N1 N -0.0713(7) 0.4027(4) 1.1981(3) 0.0267(10) Uani 1 1 d . . . . .
H1A H -0.057039 0.436675 1.249594 0.032 Uiso 1 1 calc R . . . .
H1B H -0.198214 0.385585 1.168261 0.032 Uiso 1 1 calc R . . . .
O6 O 0.3177(8) 0.3810(4) 0.8368(2) 0.0495(12) Uani 1 1 d . . . . .
N3 N -0.0854(7) 0.2823(4) 1.0322(3) 0.0278(10) Uani 1 1 d D . . . .
N9 N 0.7313(7) 0.3054(4) 0.7804(3) 0.0312(10) Uani 1 1 d . . . . .
O15 O 0.2553(7) 0.0883(4) 0.1587(3) 0.0519(13) Uani 1 1 d . . . . .
N10 N 0.3820(8) 0.0415(4) 0.7549(3) 0.0316(11) Uani 1 1 d D . . . .
N13 N 0.4603(7) 0.1454(4) 0.5359(3) 0.0290(10) Uani 1 1 d . . . . .
N12 N 0.8018(7) 0.1471(4) 0.5827(3) 0.0305(10) Uani 1 1 d . . . . .
O13 O 0.0360(7) -0.0947(4) 0.1335(3) 0.0576(14) Uani 1 1 d . . . . .
O14 O -0.1147(7) 0.0895(4) 0.1514(4) 0.0598(14) Uani 1 1 d . . . . .
N11 N 0.4138(7) 0.0303(4) 0.6780(3) 0.0299(10) Uani 1 1 d . . . . .
N14 N 0.5816(8) 0.1563(4) 0.4768(3) 0.0332(11) Uani 1 1 d . . . . .
H14 H 0.528882 0.163075 0.427064 0.040 Uiso 1 1 calc DR . . . .
C1 C 0.0977(8) 0.3773(4) 1.1656(3) 0.0220(10) Uani 1 1 d . . . . .
C5 C 0.4604(7) 0.1711(5) 0.8897(3) 0.0223(11) Uani 1 1 d . . . . .
C4 C 0.3820(8) 0.2683(4) 0.9339(3) 0.0216(10) Uani 1 1 d . . . . .
C3 C 0.3764(7) 0.2423(4) 1.0102(3) 0.0209(10) Uani 1 1 d . . . . .
C8 C 0.5425(8) 0.1261(5) 0.6776(3) 0.0244(11) Uani 1 1 d . . . . .
C7 C 0.5919(7) 0.1976(4) 0.7554(3) 0.0215(10) Uani 1 1 d . . . . .
O11 O 0.1751(10) 0.4205(5) 0.3706(3) 0.0632(14) Uani 1 1 d D . . . .
H11A H 0.078467 0.438869 0.400053 0.095 Uiso 1 1 d DG . . . .
C2 C 0.3087(8) 0.3083(4) 1.0822(3) 0.0226(11) Uani 1 1 d . . . . .
O10 O 0.3479(10) 0.2099(6) 0.3456(3) 0.0716(17) Uani 1 1 d D . . . .
H10A H 0.260015 0.145108 0.329639 0.107 Uiso 1 1 d DG . . . .
N15 N 0.9455(8) 0.1555(5) 0.4624(3) 0.0457(14) Uani 1 1 d . . . . .
H15A H 0.920921 0.156098 0.410138 0.055 Uiso 1 1 calc R . . . .
H15B H 1.075868 0.154836 0.487405 0.055 Uiso 1 1 calc R . . . .
C6 C 0.4829(8) 0.1409(5) 0.8041(3) 0.0240(11) Uani 1 1 d . . . . .
O9 O 0.7732(9) 0.2100(5) 0.3038(4) 0.0646(15) Uani 1 1 d . . . . .
H9A H 0.676903 0.258235 0.313833 0.097 Uiso 1 1 d G . . . .
H9B H 0.849747 0.245803 0.275488 0.097 Uiso 1 1 d G . . . .
C9 C 0.5991(8) 0.1415(5) 0.5997(3) 0.0273(11) Uani 1 1 d . . . . .
N16 N 0.9862(8) 0.1397(6) 0.6354(3) 0.0428(13) Uani 1 1 d . . . . .
H16A H 1.053094 0.078641 0.615171 0.051 Uiso 1 1 d GR . . . .
H16B H 1.070551 0.207144 0.642257 0.051 Uiso 1 1 d GR . . . .
O2 O 0.5401(12) 0.5892(5) 0.4415(4) 0.088(2) Uani 1 1 d . . . . .
C10 C 0.7851(9) 0.1555(5) 0.5035(3) 0.0332(13) Uani 1 1 d . . . . .
O3 O 0.6323(11) 0.4943(9) 0.3213(4) 0.133(4) Uani 1 1 d . . . . .
O1 O 0.7848(14) 0.4494(8) 0.4361(6) 0.132(3) Uani 1 1 d . . . . .
O4 O 0.8667(13) 0.6316(8) 0.4049(6) 0.136(3) Uani 1 1 d . . . . .
O12 O 0.0859(13) 0.0289(7) 0.2490(4) 0.0358(19) Uani 0.5 1 d . . P A 1
O16 O 0.0302(13) 0.0269(8) 0.0474(4) 0.040(2) Uani 0.5 1 d . . P A 2
H10 H 0.299(8) -0.013(4) 0.767(4) 0.05(2) Uiso 1 1 d D . . . .
H3A H -0.076(9) 0.319(5) 0.992(2) 0.029(16) Uiso 1 1 d D . . . .
H3B H -0.082(11) 0.208(2) 1.015(4) 0.05(2) Uiso 1 1 d D . . . .
H11B H 0.299(5) 0.463(5) 0.389(5) 0.09(3) Uiso 1 1 d D . . . .
H10B H 0.270(11) 0.265(5) 0.361(6) 0.11(4) Uiso 1 1 d D . . . .

loop_
_atom_site_aniso_label
_atom_site_aniso_U_11
_atom_site_aniso_U_22
_atom_site_aniso_U_33
_atom_site_aniso_U_23
_atom_site_aniso_U_13
_atom_site_aniso_U_12
Cl2 0.0247(7) 0.0267(8) 0.1066(15) -0.0040(8) 0.0161(8) -0.0007(6)
Cl1 0.0494(9) 0.0496(10) 0.0408(9) -0.0038(7) 0.0026(7) -0.0026(8)
O5 0.057(3) 0.027(2) 0.034(2) 0.0083(17) 0.0164(19) 0.0212(19)
O8 0.057(3) 0.035(2) 0.035(2) 0.0075(18) 0.021(2) -0.010(2)
N2 0.019(2) 0.024(2) 0.018(2) 0.0032(17) 0.0017(16) 0.0006(17)
O7 0.051(3) 0.043(3) 0.027(2) 0.0070(19) -0.0017(19) -0.018(2)
N7 0.033(2) 0.016(2) 0.025(2) 0.0033(18) 0.0112(18) 0.0085(18)
N5 0.023(2) 0.026(2) 0.019(2) 0.0012(18) 0.0028(17) 0.0005(18)
N4 0.023(2) 0.028(2) 0.021(2) -0.0029(18) 0.0025(17) -0.0007(18)
N6 0.027(2) 0.025(2) 0.017(2) 0.0019(17) 0.0077(17) 0.0017(18)
N8 0.035(3) 0.031(3) 0.026(2) 0.010(2) 0.007(2) 0.009(2)
N1 0.023(2) 0.032(3) 0.026(2) 0.0026(19) 0.0081(18) 0.0050(19)
O6 0.079(3) 0.051(3) 0.033(2) 0.024(2) 0.023(2) 0.034(3)
N3 0.025(2) 0.032(3) 0.023(2) 0.001(2) -0.0026(18) 0.000(2)
N9 0.036(3) 0.027(2) 0.029(3) 0.005(2) 0.004(2) -0.001(2)
O15 0.033(2) 0.038(3) 0.082(3) -0.002(2) 0.020(2) -0.0083(19)
N10 0.038(3) 0.026(3) 0.029(2) 0.000(2) 0.011(2) -0.010(2)
N13 0.035(2) 0.028(2) 0.027(2) 0.0069(19) 0.014(2) 0.007(2)
N12 0.027(2) 0.035(3) 0.031(2) 0.007(2) 0.0124(19) 0.003(2)
O13 0.041(3) 0.025(2) 0.102(4) 0.015(2) -0.005(3) -0.001(2)
O14 0.037(2) 0.043(3) 0.113(4) 0.033(3) 0.031(3) 0.016(2)
N11 0.040(3) 0.024(2) 0.027(2) 0.0007(19) 0.014(2) -0.003(2)
N14 0.043(3) 0.037(3) 0.022(2) 0.006(2) 0.014(2) 0.003(2)
C1 0.026(3) 0.020(3) 0.021(2) 0.006(2) 0.004(2) -0.001(2)
C5 0.021(2) 0.026(3) 0.022(2) 0.007(2) 0.006(2) 0.003(2)
C4 0.025(2) 0.018(2) 0.023(2) 0.007(2) 0.003(2) 0.003(2)
C3 0.018(2) 0.021(3) 0.023(2) 0.004(2) 0.0030(19) 0.001(2)
C8 0.026(3) 0.027(3) 0.023(3) 0.006(2) 0.011(2) 0.006(2)
C7 0.020(2) 0.023(3) 0.022(2) 0.005(2) 0.0034(19) 0.002(2)
O11 0.075(4) 0.067(4) 0.046(3) 0.005(3) 0.013(3) 0.008(3)
C2 0.023(2) 0.021(3) 0.025(3) 0.007(2) 0.004(2) 0.002(2)
O10 0.084(4) 0.088(4) 0.037(3) -0.005(3) -0.005(3) 0.045(4)
N15 0.042(3) 0.055(4) 0.040(3) 0.002(3) 0.021(2) -0.005(3)
C6 0.024(3) 0.024(3) 0.024(3) 0.001(2) 0.006(2) 0.004(2)
O9 0.078(4) 0.048(3) 0.081(4) 0.020(3) 0.043(3) 0.010(3)
C9 0.029(3) 0.024(3) 0.030(3) 0.004(2) 0.009(2) 0.005(2)
N16 0.036(3) 0.062(4) 0.035(3) 0.013(3) 0.011(2) 0.020(3)
O2 0.141(6) 0.062(4) 0.076(4) 0.011(3) 0.062(4) 0.030(4)
C10 0.041(3) 0.030(3) 0.030(3) 0.002(2) 0.016(3) 0.001(3)
O3 0.074(4) 0.232(10) 0.057(4) -0.049(5) 0.009(3) -0.029(5)
O1 0.136(7) 0.113(6) 0.193(9) 0.082(6) 0.080(6) 0.075(5)
O4 0.100(6) 0.105(6) 0.199(9) 0.041(6) 0.024(6) -0.044(5)
O12 0.044(5) 0.046(5) 0.019(4) 0.009(3) 0.008(3) 0.002(4)
O16 0.042(5) 0.062(6) 0.012(4) 0.004(4) 0.002(3) -0.003(4)

loop_
_atom_type_symbol
_atom_type_description
_atom_type_scat_dispersion_real
_atom_type_scat_dispersion_imag
_atom_type_scat_source
C C 0.0033 0.0016 'International Tables Vol C Tables 4.2.6.8 and 6.1.1.4'
H H 0.0000 0.0000 'International Tables Vol C Tables 4.2.6.8 and 6.1.1.4'
Cl Cl 0.1484 0.1585 'International Tables Vol C Tables 4.2.6.8 and 6.1.1.4'
N N 0.0061 0.0033 'International Tables Vol C Tables 4.2.6.8 and 6.1.1.4'
O O 0.0106 0.0060 'International Tables Vol C Tables 4.2.6.8 and 6.1.1.4'

loop_
_geom_angle_atom_site_label_1
_geom_angle_atom_site_label_2
_geom_angle_atom_site_label_3
_geom_angle
_geom_angle_site_symmetry_1
_geom_angle_site_symmetry_3
_geom_angle_publ_flag
O15 Cl2 O12 90.3(4) . . ?
O15 Cl2 O16 89.9(4) . . ?
O13 Cl2 O15 120.4(3) . . ?
O13 Cl2 O14 120.0(3) . . ?
O13 Cl2 O12 89.2(4) . . ?
O13 Cl2 O16 91.4(4) . . ?
O14 Cl2 O15 119.6(3) . . ?
O14 Cl2 O12 89.9(4) . . ?
O14 Cl2 O16 89.4(4) . . ?
O2 Cl1 O1 106.8(4) . . ?
O3 Cl1 O2 113.7(5) . . ?
O3 Cl1 O1 104.1(6) . . ?
O3 Cl1 O4 110.5(6) . . ?
O4 Cl1 O2 113.3(5) . . ?
O4 Cl1 O1 107.9(6) . . ?
C1 N2 N3 122.7(4) . . ?
C1 N2 C2 107.1(4) . . ?
C2 N2 N3 130.1(4) . . ?
N6 N7 H7 125.5 . . ?
C5 N7 H7 125.5 . . ?
C5 N7 N6 108.9(4) . . ?
C2 N5 N4 103.5(4) . . ?
N5 N4 H4 123.6 . . ?
C1 N4 N5 112.8(4) . . ?
C1 N4 H4 123.6 . . ?
C3 N6 N7 109.4(4) . . ?
O5 N8 C4 117.5(4) . . ?
O6 N8 O5 124.1(5) . . ?
O6 N8 C4 118.4(4) . . ?
H1A N1 H1B 120.0 . . ?
C1 N1 H1A 120.0 . . ?
C1 N1 H1B 120.0 . . ?
N2 N3 H3A 107(4) . . ?
N2 N3 H3B 107(5) . . ?
H3A N3 H3B 107(6) . . ?
O8 N9 C7 117.6(4) . . ?
O7 N9 O8 123.8(5) . . ?
O7 N9 C7 118.6(4) . . ?
N11 N10 H10 118(5) . . ?
C6 N10 N11 113.9(4) . . ?
C6 N10 H10 128(5) . . ?
C9 N13 N14 104.0(4) . . ?
C9 N12 N16 126.5(4) . . ?
C10 N12 C9 106.7(4) . . ?
C10 N12 N16 126.7(4) . . ?
C8 N11 N10 105.0(4) . . ?
N13 N14 H14 123.9 . . ?
C10 N14 N13 112.1(4) . . ?
C10 N14 H14 123.9 . . ?
N4 C1 N2 105.1(4) . . ?
N1 C1 N2 126.5(5) . . ?
N1 C1 N4 128.3(5) . . ?
N7 C5 C4 107.7(4) . . ?
N7 C5 C6 120.0(4) . . ?
C4 C5 C6 131.9(5) . . ?
C5 C4 N8 127.8(4) . . ?
C3 C4 N8 125.6(4) . . ?
C3 C4 C5 106.5(4) . . ?
N6 C3 C4 107.5(4) . . ?
N6 C3 C2 120.3(4) . . ?
C4 C3 C2 132.3(5) . . ?
N11 C8 C7 110.1(4) . . ?
N11 C8 C9 117.6(5) . . ?
C7 C8 C9 132.2(5) . . ?
C8 C7 N9 127.2(4) . . ?
C6 C7 N9 126.5(5) . . ?
C6 C7 C8 106.3(4) . . ?
H11A O11 H11B 114.1 . . ?
N2 C2 C3 123.9(4) . . ?
N5 C2 N2 111.5(4) . . ?
N5 C2 C3 124.4(4) . . ?
H10A O10 H10B 104.2 . . ?
H15A N15 H15B 120.0 . . ?
C10 N15 H15A 120.0 . . ?
C10 N15 H15B 120.0 . . ?
N10 C6 C5 121.8(5) . . ?
N10 C6 C7 104.7(4) . . ?
C7 C6 C5 133.5(5) . . ?
H9A O9 H9B 104.5 . . ?
N13 C9 N12 111.2(5) . . ?
N13 C9 C8 123.6(5) . . ?
N12 C9 C8 125.1(5) . . ?
N12 N16 H16A 110.3 . . ?
N12 N16 H16B 109.1 . . ?
H16A N16 H16B 108.7 . . ?
N14 C10 N12 106.0(5) . . ?
N14 C10 N15 128.7(5) . . ?
N15 C10 N12 125.3(6) . . ?
O16 O16 Cl2 157.2(9) 2 . ?

loop_
_geom_bond_atom_site_label_1
_geom_bond_atom_site_label_2
_geom_bond_distance
_geom_bond_site_symmetry_2
_geom_bond_publ_flag
Cl2 O15 1.368(4) . ?
Cl2 O13 1.356(5) . ?
Cl2 O14 1.365(4) . ?
Cl2 O12 1.707(7) . ?
Cl2 O16 1.684(7) . ?
Cl1 O2 1.422(6) . ?
Cl1 O3 1.344(6) . ?
Cl1 O1 1.455(7) . ?
Cl1 O4 1.360(7) . ?
O5 N8 1.230(6) . ?
O8 N9 1.232(6) . ?
N2 N3 1.401(6) . ?
N2 C1 1.346(6) . ?
N2 C2 1.379(6) . ?
O7 N9 1.229(6) . ?
N7 H7 0.8800 . ?
N7 N6 1.345(5) . ?
N7 C5 1.342(6) . ?
N5 N4 1.373(6) . ?
N5 C2 1.298(6) . ?
N4 H4 0.8800 . ?
N4 C1 1.330(6) . ?
N6 C3 1.342(6) . ?
N8 O6 1.221(6) . ?
N8 C4 1.424(6) . ?
N1 H1A 0.8800 . ?
N1 H1B 0.8800 . ?
N1 C1 1.319(6) . ?
N3 H3A 0.87(2) . ?
N3 H3B 0.85(2) . ?
N9 C7 1.424(7) . ?
N10 N11 1.342(6) . ?
N10 C6 1.336(7) . ?
N10 H10 0.86(2) . ?
N13 N14 1.384(6) . ?
N13 C9 1.303(7) . ?
N12 C9 1.377(7) . ?
N12 N16 1.387(6) . ?
N12 C10 1.358(7) . ?
N11 C8 1.323(7) . ?
N14 H14 0.8800 . ?
N14 C10 1.317(7) . ?
C5 C4 1.391(7) . ?
C5 C6 1.468(7) . ?
C4 C3 1.389(7) . ?
C3 C2 1.459(7) . ?
C8 C7 1.400(7) . ?
C8 C9 1.465(7) . ?
C7 C6 1.382(7) . ?
O11 H11A 0.8700 . ?
O11 H11B 0.88(2) . ?
O10 H10A 0.8703 . ?
O10 H10B 0.86(2) . ?
N15 H15A 0.8800 . ?
N15 H15B 0.8800 . ?
N15 C10 1.333(7) . ?
O9 H9A 0.8700 . ?
O9 H9B 0.8699 . ?
N16 H16A 0.8865 . ?
N16 H16B 0.8865 . ?
O16 O16 1.597(14) 2 ?
